data_1569913
loop_
_publ_author_name
'Stawski, Wojciech'
'Zhu, Yikun'
'Wei, Zheng'
'Petrukhina, Marina A.'
'Anderson, Harry L.'

_publ_section_title
;
 Crystallographic evidence for global aromaticity in the di-anion and
 tetra-anion of a cyclophane hydrocarbon.
;
_journal_issue 48
_journal_name_full 'Chemical science'
_journal_page_first 14109
_journal_page_last 14114
_journal_paper_doi 10.1039/d3sc04251k
_journal_volume 14
_journal_year 2023
_chemical_formula_moiety 'C56 H72 Na2 O6'
_chemical_formula_sum 'C56 H72 Na2 O6'
_chemical_formula_weight 887.11
_space_group_crystal_system monoclinic
_space_group_IT_number 14
_space_group_name_Hall '-P 2yn'
_space_group_name_H-M_alt 'P 1 21/n 1'
_atom_sites_solution_hydrogens geom
_atom_sites_solution_primary dual
_atom_sites_solution_secondary difmap
_audit_creation_date 2023-04-02
_audit_creation_method
;
Olex2 1.5
(compiled 2023.03.06 svn.rbb2c1857 for OlexSys, GUI svn.r6748)
;
_audit_update_record
;
2023-06-26 deposited with the CCDC.	2023-09-20 downloaded from the CCDC.
;
_cell_angle_alpha 90
_cell_angle_beta 92.8960(10)
_cell_angle_gamma 90
_cell_formula_units_Z 4
_cell_length_a 8.8122(3)
_cell_length_b 26.5491(8)
_cell_length_c 20.9892(7)
_cell_measurement_reflns_used 9188
_cell_measurement_temperature 100(2)
_cell_measurement_theta_max 23.40
_cell_measurement_theta_min 2.53
_cell_volume 4904.3(3)
_computing_cell_refinement 'SAINT V8.38A (Bruker, 2018)'
_computing_data_collection 'APEX3 v.2017.3-0 (Bruker AXS Inc., 2017)'
_computing_data_reduction 'SAINT V8.38A (Bruker, 2018)'
_computing_molecular_graphics 'Olex2 1.5 (Dolomanov et al., 2009)'
_computing_publication_material 'Olex2 1.5 (Dolomanov et al., 2009)'
_computing_structure_refinement 'SHELXL-2019/2 (Sheldrick, 2019)'
_computing_structure_solution 'SHELXT 2018/2 (Sheldrick, 2018)'
_diffrn_ambient_temperature 100(2)
_diffrn_detector
;
DECTRIS PILATUS3 X 1M(CdTe) pixel array detector
;
_diffrn_detector_area_resol_mean 30
_diffrn_detector_type 'CMOS pixel array detector'
_diffrn_measured_fraction_theta_full 1.000
_diffrn_measured_fraction_theta_max 0.997
_diffrn_measurement_device_type 'Huber 4-circle diffractometer'
_diffrn_measurement_method 'phi rotation'
_diffrn_radiation_collimation '0.2 mm sinlge-pinhole'
_diffrn_radiation_monochromator 'Si(111) & Si(311)'
_diffrn_radiation_probe x-ray
_diffrn_radiation_type Synchrotron
_diffrn_radiation_wavelength 0.49594
_diffrn_reflns_av_R_equivalents 0.0678
_diffrn_reflns_av_unetI/netI 0.0606
_diffrn_reflns_Laue_measured_fraction_full 1.000
_diffrn_reflns_Laue_measured_fraction_max 0.997
_diffrn_reflns_limit_h_max 14
_diffrn_reflns_limit_h_min -14
_diffrn_reflns_limit_k_max 44
_diffrn_reflns_limit_k_min -43
_diffrn_reflns_limit_l_max 35
_diffrn_reflns_limit_l_min -35
_diffrn_reflns_number 247080
_diffrn_reflns_point_group_measured_fraction_full 1.000
_diffrn_reflns_point_group_measured_fraction_max 0.997
_diffrn_reflns_theta_full 17.311
_diffrn_reflns_theta_max 24.924
_diffrn_reflns_theta_min 1.267
_diffrn_source synchrotron
_diffrn_source_current 103.0
_diffrn_source_power 103.0
_diffrn_source_type 'Insertion Device, Station 15 ID-B, APS, Argonne Nat'l Lab'
_diffrn_source_voltage 1000.0
_diffrn_standards_number 0
_exptl_absorpt_coefficient_mu 0.046
_exptl_absorpt_correction_T_max 0.6984
_exptl_absorpt_correction_T_min 0.5797
_exptl_absorpt_correction_type multi-scan
_exptl_absorpt_process_details
;
SADABS-2016/2 (Bruker, 2016/2) was used for absorption correction.
wR2(int) was 0.1256 before and 0.0642 after correction.
The Ratio of minimum to maximum transmission is 0.8300.
The \l/2 correction factor is not present.
;
_exptl_crystal_colour black
_exptl_crystal_colour_primary black
_exptl_crystal_density_diffrn 1.201
_exptl_crystal_density_meas ?
_exptl_crystal_density_method none
_exptl_crystal_description block
_exptl_crystal_F_000 1912
_exptl_crystal_size_max 0.08
_exptl_crystal_size_mid 0.07
_exptl_crystal_size_min 0.05
_refine_diff_density_max 0.804
_refine_diff_density_min -0.540
_refine_diff_density_rms 0.064
_refine_ls_extinction_method none
_refine_ls_goodness_of_fit_ref 1.018
_refine_ls_hydrogen_treatment constr
_refine_ls_matrix_type full
_refine_ls_number_parameters 657
_refine_ls_number_reflns 25085
_refine_ls_number_restraints 420
_refine_ls_restrained_S_all 1.016
_refine_ls_R_factor_all 0.0809
_refine_ls_R_factor_gt 0.0575
_refine_ls_shift/su_max 0.002
_refine_ls_shift/su_mean 0.000
_refine_ls_structure_factor_coef Fsqd
_refine_ls_weighting_details 'w=1/[\s^2^(Fo^2^)+(0.0719P)^2^+1.3371P] where P=(Fo^2^+2Fc^2^)/3'
_refine_ls_weighting_scheme calc
_refine_ls_wR_factor_gt 0.1456
_refine_ls_wR_factor_ref 0.1609
_reflns_Friedel_coverage 0.000
_reflns_number_gt 18722
_reflns_number_total 25085
_reflns_threshold_expression 'I > 2\s(I)'
_cod_data_source_file d3sc04251k2.cif
_cod_data_source_block 2
_cod_depositor_comments
;
The following automatic conversions were performed:

data item '_exptl_crystal_density_meas' value 'not measured' was
changed to '?' -- the value is perceived as not measured.

Automatic conversion script
Id: cif_fix_values 8170 2020-07-09 18:12:32Z antanas 

 Adding full bibliography for 1569912--1569917.cif.
;
_cod_database_code 1569913
_shelx_shelxl_version_number 2019/2
_shelx_space_group_comment
;
The symmetry employed for this shelxl refinement is uniquely defined
by the following loop, which should always be used as a source of
symmetry information in preference to the above space-group names.
They are only intended as comments.
;
_shelx_estimated_absorpt_t_max 0.998
_shelx_estimated_absorpt_t_min 0.996
_olex2_refinement_description
;
1. Fixed Uiso
 At 1.2 times of:
  All C(H) groups, All C(H,H) groups
2. Uiso/Uaniso restraints and constraints
O3 \\sim C41 \\sim C42 \\sim C43 \\sim C44 \\sim C44X \\sim C41X \\sim C42X
\\sim C43X \\sim O3X: within 2A with sigma of 0.01 and sigma for terminal atoms
of 0.02 within 2A
O1 \\sim C33 \\sim C34 \\sim C35 \\sim C36 \\sim O1X \\sim C33X \\sim C34X
\\sim C35X \\sim C36X: within 2A with sigma of 0.01 and sigma for terminal
atoms of 0.02 within 2A
Uanis(C36) = Uanis(C36X)
Uanis(C33) = Uanis(C33X)
3. Rigid body (RIGU) restrains
 O3, C41, C42, C43, C44, C44X, C41X, C42X, C43X, O3X, O1, C33, C34, C35, C36,
 O1X, C33X, C34X, C35X, C36X
 with sigma for 1-2 distances of 0.004 and sigma for 1-3 distances of 0.004
4. Others
 Sof(C44X)=Sof(H44C)=Sof(H44D)=Sof(C41X)=Sof(H41C)=Sof(H41D)=Sof(C42X)=
 Sof(H42C)=Sof(H42D)=Sof(C43X)=Sof(H43C)=Sof(H43D)=Sof(O3X)=1-FVAR(1)
 Sof(O3)=Sof(C41)=Sof(H41A)=Sof(H41B)=Sof(C42)=Sof(H42A)=Sof(H42B)=Sof(C43)=
 Sof(H43A)=Sof(H43B)=Sof(C44)=Sof(H44A)=Sof(H44B)=FVAR(1)
 Sof(C35)=Sof(H35A)=Sof(H35B)=Sof(O1X)=Sof(C33X)=Sof(H33C)=Sof(H33D)=Sof(C34X)=
 Sof(H34C)=Sof(H34D)=Sof(C36X)=Sof(H36C)=Sof(H36D)=1-FVAR(2)
 Sof(O1)=Sof(C33)=Sof(H33A)=Sof(H33B)=Sof(C34)=Sof(H34A)=Sof(H34B)=Sof(C36)=
 Sof(H36A)=Sof(H36B)=Sof(C35X)=Sof(H35C)=Sof(H35D)=FVAR(2)
5.a Secondary CH2 refined with riding coordinates:
 C33(H33A,H33B), C34(H34A,H34B), C35(H35A,H35B), C36(H36A,H36B), C37(H37A,
 H37B), C38(H38A,H38B), C39(H39A,H39B), C40(H40A,H40B), C41(H41A,H41B),
 C42(H42A,H42B), C43(H43A,H43B), C44(H44A,H44B), C45(H45A,H45B), C46(H46A,H46B),
  C47(H47A,H47B), C48(H48A,H48B), C49(H49A,H49B), C50(H50A,H50B), C51(H51A,
 H51B), C52(H52A,H52B), C53(H53A,H53B), C54(H54A,H54B), C55(H55A,H55B),
 C56(H56A,H56B), C44X(H44C,H44D), C41X(H41C,H41D), C42X(H42C,H42D), C43X(H43C,
 H43D), C33X(H33C,H33D), C34X(H34C,H34D), C35X(H35C,H35D), C36X(H36C,H36D)
5.b Aromatic/amide H refined with riding coordinates:
 C1(H1), C2(H2), C4(H4), C5(H5), C7(H7), C8(H8), C10(H10), C11(H11), C13(H13),
 C14(H14), C15(H15), C16(H16), C18(H18), C19(H19), C21(H21), C22(H22), C23(H23),
  C24(H24), C26(H26), C27(H27), C29(H29), C30(H30), C31(H31), C32(H32)
;
_olex2_submission_special_instructions 'No special instructions were received'

loop_
_space_group_symop_operation_xyz
'x, y, z'
'-x+1/2, y+1/2, -z+1/2'
'-x, -y, -z'
'x-1/2, -y-1/2, z-1/2'

loop_
_atom_site_label
_atom_site_type_symbol
_atom_site_fract_x
_atom_site_fract_y
_atom_site_fract_z
_atom_site_U_iso_or_equiv
_atom_site_adp_type
_atom_site_occupancy
_atom_site_site_symmetry_order
_atom_site_calc_flag
_atom_site_refinement_flags_posn
_atom_site_refinement_flags_adp
_atom_site_refinement_flags_occupancy
_atom_site_disorder_assembly
_atom_site_disorder_group
Na1 Na 0.22737(5) 0.49624(2) 0.84773(2) 0.02268(8) Uani 1 1 d . . . . .
Na2 Na 0.37192(4) 0.72058(2) 0.55214(2) 0.02127(8) Uani 1 1 d . . . . .
O1 O 0.099(2) 0.4532(10) 0.9242(11) 0.036(2) Uani 0.141(3) 1 d . U P A 1
O2 O 0.08221(8) 0.56244(3) 0.81144(4) 0.02381(13) Uani 1 1 d . . . . .
O3 O 0.1675(6) 0.44676(17) 0.75887(17) 0.0228(5) Uani 0.793(10) 1 d . U P A 1
O4 O 0.23509(8) 0.65039(3) 0.56840(4) 0.02917(15) Uani 1 1 d . . . . .
O5 O 0.19787(9) 0.77633(3) 0.58447(3) 0.02820(15) Uani 1 1 d . . . . .
O6 O 0.33897(10) 0.72507(3) 0.44403(3) 0.02881(15) Uani 1 1 d . . . . .
C1 C 0.52412(9) 0.71155(3) 0.67761(4) 0.01679(13) Uani 1 1 d . . . . .
H1 H 0.508124 0.679926 0.657174 0.020 Uiso 1 1 calc R U . . .
C2 C 0.46595(9) 0.71929(3) 0.73642(4) 0.01608(13) Uani 1 1 d . . . . .
H2 H 0.409975 0.692942 0.754915 0.019 Uiso 1 1 calc R U . . .
C3 C 0.48651(10) 0.76530(3) 0.77058(4) 0.01881(14) Uani 1 1 d . . . . .
C4 C 0.56209(11) 0.80409(4) 0.73765(5) 0.02352(16) Uani 1 1 d . . . . .
H4 H 0.572866 0.836295 0.757070 0.028 Uiso 1 1 calc R U . . .
C5 C 0.61992(11) 0.79663(4) 0.67890(5) 0.02381(17) Uani 1 1 d . . . . .
H5 H 0.669816 0.823810 0.659242 0.029 Uiso 1 1 calc R U . . .
C6 C 0.60783(9) 0.74952(4) 0.64623(4) 0.01986(15) Uani 1 1 d . . . . .
C7 C 0.66379(10) 0.74479(4) 0.58346(5) 0.02395(17) Uani 1 1 d . . . . .
H7 H 0.701416 0.775349 0.566772 0.029 Uiso 1 1 calc R U . . .
C8 C 0.67325(10) 0.70387(4) 0.54249(4) 0.02521(19) Uani 1 1 d . . . . .
H8 H 0.682345 0.712760 0.499003 0.030 Uiso 1 1 calc R U . . .
C9 C 0.67173(9) 0.65078(4) 0.55413(4) 0.02144(16) Uani 1 1 d . . . . .
C10 C 0.63910(10) 0.61576(5) 0.50379(4) 0.0267(2) Uani 1 1 d . . . . .
H10 H 0.615325 0.628298 0.462081 0.032 Uiso 1 1 calc R U . . .
C11 C 0.64074(10) 0.56462(5) 0.51329(4) 0.02625(19) Uani 1 1 d . . . . .
H11 H 0.617614 0.542953 0.478113 0.031 Uiso 1 1 calc R U . . .
C12 C 0.67615(9) 0.54309(4) 0.57443(4) 0.02077(16) Uani 1 1 d . . . . .
C13 C 0.71987(9) 0.57789(4) 0.62370(4) 0.01756(14) Uani 1 1 d . . . . .
H13 H 0.752013 0.565223 0.664511 0.021 Uiso 1 1 calc R U . . .
C14 C 0.71720(9) 0.62898(4) 0.61431(4) 0.01780(14) Uani 1 1 d . . . . .
H14 H 0.746499 0.650550 0.648888 0.021 Uiso 1 1 calc R U . . .
C15 C 0.67975(11) 0.48957(4) 0.58252(5) 0.02488(18) Uani 1 1 d . . . . .
H15 H 0.678789 0.471005 0.543813 0.030 Uiso 1 1 calc R U . . .
C16 C 0.68440(11) 0.46026(4) 0.63706(5) 0.02479(17) Uani 1 1 d . . . . .
H16 H 0.719562 0.426860 0.630965 0.030 Uiso 1 1 calc R U . . .
C17 C 0.64581(10) 0.47117(3) 0.70098(4) 0.01946(14) Uani 1 1 d . . . . .
C18 C 0.69010(11) 0.43771(4) 0.75156(5) 0.02440(17) Uani 1 1 d . . . . .
H18 H 0.748636 0.408834 0.742226 0.029 Uiso 1 1 calc R U . . .
C19 C 0.65148(11) 0.44559(3) 0.81331(5) 0.02320(16) Uani 1 1 d . . . . .
H19 H 0.683827 0.421900 0.845086 0.028 Uiso 1 1 calc R U . . .
C20 C 0.56447(9) 0.48809(3) 0.83147(4) 0.01820(14) Uani 1 1 d . . . . .
C21 C 0.51367(9) 0.52026(3) 0.78007(4) 0.01570(13) Uani 1 1 d . . . . .
H21 H 0.451616 0.548391 0.789038 0.019 Uiso 1 1 calc R U . . .
C22 C 0.55129(9) 0.51200(3) 0.71824(4) 0.01605(13) Uani 1 1 d . . . . .
H22 H 0.512979 0.534277 0.685856 0.019 Uiso 1 1 calc R U . . .
C23 C 0.52156(10) 0.49309(4) 0.89598(4) 0.02100(15) Uani 1 1 d . . . . .
H23 H 0.546192 0.464711 0.922054 0.025 Uiso 1 1 calc R U . . .
C24 C 0.45021(10) 0.53198(4) 0.92764(4) 0.01971(15) Uani 1 1 d . . . . .
H24 H 0.402081 0.521621 0.964958 0.024 Uiso 1 1 calc R U . . .
C25 C 0.43638(9) 0.58452(3) 0.91415(3) 0.01672(13) Uani 1 1 d . . . . .
C26 C 0.32859(10) 0.61439(4) 0.94554(4) 0.02047(15) Uani 1 1 d . . . . .
H26 H 0.267123 0.598843 0.975817 0.025 Uiso 1 1 calc R U . . .
C27 C 0.31060(10) 0.66492(4) 0.93349(4) 0.02125(16) Uani 1 1 d . . . . .
H27 H 0.236662 0.683114 0.955536 0.025 Uiso 1 1 calc R U . . .
C28 C 0.39904(9) 0.69103(3) 0.88903(4) 0.01741(13) Uani 1 1 d . . . . .
C29 C 0.51642(9) 0.66214(3) 0.86230(3) 0.01501(12) Uani 1 1 d . . . . .
H29 H 0.584795 0.678449 0.835445 0.018 Uiso 1 1 calc R U . . .
C30 C 0.53403(9) 0.61157(3) 0.87404(4) 0.01530(12) Uani 1 1 d . . . . .
H30 H 0.613789 0.593995 0.854858 0.018 Uiso 1 1 calc R U . . .
C31 C 0.37622(11) 0.74365(4) 0.87810(4) 0.02276(16) Uani 1 1 d . . . . .
H31 H 0.315382 0.759702 0.908207 0.027 Uiso 1 1 calc R U . . .
C32 C 0.42697(11) 0.77537(3) 0.83147(5) 0.02310(16) Uani 1 1 d . . . . .
H32 H 0.421293 0.810150 0.841706 0.028 Uiso 1 1 calc R U . . .
C33 C 0.1091(16) 0.4541(5) 0.9966(5) 0.0420(4) Uani 0.141(3) 1 d . U P A 1
H33A H 0.199215 0.473202 1.013165 0.050 Uiso 0.141(3) 1 calc R U P A 1
H33B H 0.016497 0.468783 1.014034 0.050 Uiso 0.141(3) 1 calc R U P A 1
C34 C 0.122(2) 0.4030(8) 1.0106(9) 0.040(2) Uani 0.141(3) 1 d . U P A 1
H34A H 0.078101 0.394247 1.051533 0.048 Uiso 0.141(3) 1 calc R U P A 1
H34B H 0.228783 0.391152 1.010481 0.048 Uiso 0.141(3) 1 calc R U P A 1
C35 C 0.0327(3) 0.37344(8) 0.95834(10) 0.0290(4) Uani 0.859(3) 1 d . U P A 2
H35A H -0.060744 0.354359 0.966673 0.035 Uiso 0.859(3) 1 calc R U P A 2
H35B H 0.107814 0.350487 0.940174 0.035 Uiso 0.859(3) 1 calc R U P A 2
C36 C 0.0565(10) 0.4022(4) 0.9006(4) 0.0301(3) Uani 0.141(3) 1 d . U P A 1
H36A H -0.026298 0.403870 0.866942 0.036 Uiso 0.141(3) 1 calc R U P A 1
H36B H 0.144953 0.384765 0.883379 0.036 Uiso 0.141(3) 1 calc R U P A 1
C37 C -0.08168(10) 0.56512(4) 0.80644(4) 0.02080(15) Uani 1 1 d . . . . .
H37A H -0.124763 0.556897 0.847835 0.025 Uiso 1 1 calc R U . . .
H37B H -0.123186 0.541224 0.773807 0.025 Uiso 1 1 calc R U . . .
C38 C -0.11943(11) 0.61893(4) 0.78728(5) 0.02343(16) Uani 1 1 d . . . . .
H38A H -0.123244 0.641148 0.825045 0.028 Uiso 1 1 calc R U . . .
H38B H -0.217481 0.620910 0.762217 0.028 Uiso 1 1 calc R U . . .
C39 C 0.01382(11) 0.63251(4) 0.74658(4) 0.02238(16) Uani 1 1 d . . . . .
H39A H -0.001985 0.619543 0.702521 0.027 Uiso 1 1 calc R U . . .
H39B H 0.029707 0.669403 0.745146 0.027 Uiso 1 1 calc R U . . .
C40 C 0.14579(11) 0.60623(4) 0.78182(5) 0.02591(18) Uani 1 1 d . . . . .
H40A H 0.223293 0.596115 0.751768 0.031 Uiso 1 1 calc R U . . .
H40B H 0.193919 0.628800 0.814508 0.031 Uiso 1 1 calc R U . . .
C41 C 0.0981(5) 0.47072(14) 0.70289(16) 0.0294(6) Uani 0.793(10) 1 d . U P A 1
H41A H 0.155345 0.501380 0.692127 0.035 Uiso 0.793(10) 1 calc R U P A 1
H41B H -0.007939 0.480438 0.710525 0.035 Uiso 0.793(10) 1 calc R U P A 1
C42 C 0.1013(4) 0.43351(11) 0.65017(12) 0.0266(4) Uani 0.793(10) 1 d . U P A 1
H42A H 0.092276 0.449884 0.607766 0.032 Uiso 0.793(10) 1 calc R U P A 1
H42B H 0.021111 0.407621 0.653142 0.032 Uiso 0.793(10) 1 calc R U P A 1
C43 C 0.2593(3) 0.41190(13) 0.66451(15) 0.0371(6) Uani 0.793(10) 1 d . U P A 1
H43A H 0.270630 0.378556 0.644181 0.045 Uiso 0.793(10) 1 calc R U P A 1
H43B H 0.339008 0.434859 0.649968 0.045 Uiso 0.793(10) 1 calc R U P A 1
C44 C 0.2655(3) 0.40762(11) 0.73630(15) 0.0310(4) Uani 0.793(10) 1 d . U P A 1
H44A H 0.229401 0.374056 0.749435 0.037 Uiso 0.793(10) 1 calc R U P A 1
H44B H 0.370881 0.412392 0.753928 0.037 Uiso 0.793(10) 1 calc R U P A 1
C45 C 0.08214(11) 0.65023(4) 0.54111(5) 0.02666(18) Uani 1 1 d . . . . .
H45A H 0.071428 0.674079 0.504898 0.032 Uiso 1 1 calc R U . . .
H45B H 0.009130 0.659675 0.573391 0.032 Uiso 1 1 calc R U . . .
C46 C 0.05558(12) 0.59679(5) 0.51874(5) 0.0295(2) Uani 1 1 d . . . . .
H46A H 0.099947 0.590741 0.477016 0.035 Uiso 1 1 calc R U . . .
H46B H -0.054081 0.588514 0.515472 0.035 Uiso 1 1 calc R U . . .
C47 C 0.13875(13) 0.56688(4) 0.57193(6) 0.0307(2) Uani 1 1 d . . . . .
H47A H 0.072913 0.561279 0.608119 0.037 Uiso 1 1 calc R U . . .
H47B H 0.173524 0.533900 0.556164 0.037 Uiso 1 1 calc R U . . .
C48 C 0.27280(12) 0.60061(5) 0.59129(5) 0.0297(2) Uani 1 1 d . . . . .
H48A H 0.290104 0.600847 0.638264 0.036 Uiso 1 1 calc R U . . .
H48B H 0.366221 0.588366 0.572052 0.036 Uiso 1 1 calc R U . . .
C49 C 0.17068(13) 0.77896(5) 0.65166(5) 0.0342(2) Uani 1 1 d . . . . .
H49A H 0.253914 0.797468 0.674847 0.041 Uiso 1 1 calc R U . . .
H49B H 0.164580 0.744684 0.669927 0.041 Uiso 1 1 calc R U . . .
C50 C 0.02125(12) 0.80644(5) 0.65718(5) 0.0300(2) Uani 1 1 d . . . . .
H50A H 0.024341 0.828886 0.694892 0.036 Uiso 1 1 calc R U . . .
H50B H -0.064209 0.782483 0.660075 0.036 Uiso 1 1 calc R U . . .
C51 C 0.00750(12) 0.83678(4) 0.59502(5) 0.02851(19) Uani 1 1 d . . . . .
H51A H -0.099855 0.844577 0.582686 0.034 Uiso 1 1 calc R U . . .
H51B H 0.066259 0.868525 0.598502 0.034 Uiso 1 1 calc R U . . .
C52 C 0.07527(12) 0.80056(4) 0.54833(5) 0.02663(18) Uani 1 1 d . . . . .
H52A H -0.001221 0.775567 0.532680 0.032 Uiso 1 1 calc R U . . .
H52B H 0.113658 0.818909 0.511372 0.032 Uiso 1 1 calc R U . . .
C53 C 0.38232(15) 0.76690(4) 0.40570(5) 0.0314(2) Uani 1 1 d . . . . .
H53A H 0.476180 0.782667 0.424369 0.038 Uiso 1 1 calc R U . . .
H53B H 0.300752 0.792579 0.403483 0.038 Uiso 1 1 calc R U . . .
C54 C 0.40919(15) 0.74664(4) 0.33926(5) 0.0320(2) Uani 1 1 d . . . . .
H54A H 0.504690 0.760094 0.323072 0.038 Uiso 1 1 calc R U . . .
H54B H 0.323708 0.755278 0.308802 0.038 Uiso 1 1 calc R U . . .
C55 C 0.41953(15) 0.68991(4) 0.34985(5) 0.0323(2) Uani 1 1 d . . . . .
H55A H 0.384138 0.671151 0.311130 0.039 Uiso 1 1 calc R U . . .
H55B H 0.524714 0.679476 0.362351 0.039 Uiso 1 1 calc R U . . .
C56 C 0.31470(13) 0.68193(4) 0.40354(5) 0.02710(18) Uani 1 1 d . . . . .
H56A H 0.207554 0.680137 0.387087 0.033 Uiso 1 1 calc R U . . .
H56B H 0.340509 0.650460 0.426958 0.033 Uiso 1 1 calc R U . . .
C44X C 0.2454(13) 0.4068(4) 0.7550(7) 0.0348(16) Uani 0.207(10) 1 d . U P A 2
H44C H 0.186147 0.377714 0.769763 0.042 Uiso 0.207(10) 1 calc R U P A 2
H44D H 0.344445 0.407535 0.779397 0.042 Uiso 0.207(10) 1 calc R U P A 2
C41X C 0.0670(12) 0.4663(5) 0.7115(6) 0.0198(13) Uani 0.207(10) 1 d . U P A 2
H41C H 0.077354 0.502281 0.699873 0.024 Uiso 0.207(10) 1 calc R U P A 2
H41D H -0.040699 0.458770 0.718856 0.024 Uiso 0.207(10) 1 calc R U P A 2
C42X C 0.1367(14) 0.4282(5) 0.6566(6) 0.0315(16) Uani 0.207(10) 1 d . U P A 2
H42C H 0.058964 0.403290 0.641835 0.038 Uiso 0.207(10) 1 calc R U P A 2
H42D H 0.167342 0.447904 0.619345 0.038 Uiso 0.207(10) 1 calc R U P A 2
C43X C 0.2681(9) 0.4026(3) 0.6867(7) 0.0333(15) Uani 0.207(10) 1 d . U P A 2
H43C H 0.363775 0.419199 0.675558 0.040 Uiso 0.207(10) 1 calc R U P A 2
H43D H 0.271224 0.366826 0.673346 0.040 Uiso 0.207(10) 1 calc R U P A 2
O3X O 0.163(2) 0.4533(7) 0.7641(8) 0.0281(18) Uani 0.207(10) 1 d . U P A 2
O1X O 0.1234(3) 0.45327(15) 0.92881(16) 0.0348(4) Uani 0.859(3) 1 d . U P A 2
C33X C 0.1833(3) 0.44387(7) 0.99231(7) 0.0420(4) Uani 0.859(3) 1 d . U P A 2
H33C H 0.169554 0.473831 1.019496 0.050 Uiso 0.859(3) 1 calc R U P A 2
H33D H 0.293205 0.436136 0.992078 0.050 Uiso 0.859(3) 1 calc R U P A 2
C34X C 0.0970(3) 0.39916(10) 1.01776(11) 0.0280(3) Uani 0.859(3) 1 d . U P A 2
H34C H 0.165997 0.376397 1.042855 0.034 Uiso 0.859(3) 1 calc R U P A 2
H34D H 0.014902 0.410466 1.044913 0.034 Uiso 0.859(3) 1 calc R U P A 2
C35X C 0.016(2) 0.3817(7) 0.9468(7) 0.0333(19) Uani 0.141(3) 1 d . U P A 1
H35C H 0.027977 0.344775 0.942599 0.040 Uiso 0.141(3) 1 calc R U P A 1
H35D H -0.093073 0.388968 0.952380 0.040 Uiso 0.141(3) 1 calc R U P A 1
C36X C -0.00171(15) 0.41910(6) 0.91428(6) 0.0301(3) Uani 0.859(3) 1 d . U P A 2
H36C H -0.004906 0.408936 0.868846 0.036 Uiso 0.859(3) 1 calc R U P A 2
H36D H -0.099941 0.434813 0.923725 0.036 Uiso 0.859(3) 1 calc R U P A 2

loop_
_atom_site_aniso_label
_atom_site_aniso_U_11
_atom_site_aniso_U_22
_atom_site_aniso_U_33
_atom_site_aniso_U_23
_atom_site_aniso_U_13
_atom_site_aniso_U_12
Na1 0.02581(18) 0.02511(19) 0.01653(16) 0.00525(13) -0.00481(13) -0.00283(14)
Na2 0.01978(16) 0.02566(19) 0.01838(16) -0.00267(14) 0.00088(12) 0.00080(13)
O1 0.042(4) 0.045(3) 0.020(3) 0.007(2) -0.009(3) -0.017(3)
O2 0.0193(3) 0.0238(3) 0.0278(3) 0.0042(3) -0.0039(2) -0.0005(2)
O3 0.0281(7) 0.0252(13) 0.0149(5) -0.0019(6) -0.0012(4) 0.0018(8)
O4 0.0207(3) 0.0274(4) 0.0388(4) 0.0041(3) -0.0041(3) -0.0015(2)
O5 0.0249(3) 0.0399(4) 0.0196(3) -0.0039(3) -0.0005(2) 0.0121(3)
O6 0.0442(4) 0.0234(3) 0.0183(3) -0.0026(2) -0.0034(3) -0.0026(3)
C1 0.0173(3) 0.0186(3) 0.0144(3) 0.0045(2) 0.0003(2) -0.0025(2)
C2 0.0187(3) 0.0153(3) 0.0141(3) 0.0024(2) -0.0004(2) -0.0020(2)
C3 0.0215(3) 0.0148(3) 0.0198(3) 0.0012(3) -0.0018(3) -0.0012(3)
C4 0.0244(4) 0.0159(4) 0.0299(4) 0.0041(3) -0.0030(3) -0.0031(3)
C5 0.0215(4) 0.0201(4) 0.0296(4) 0.0105(3) -0.0013(3) -0.0044(3)
C6 0.0170(3) 0.0228(4) 0.0197(3) 0.0098(3) 0.0000(2) -0.0021(3)
C7 0.0183(3) 0.0316(5) 0.0222(4) 0.0153(3) 0.0032(3) -0.0009(3)
C8 0.0187(3) 0.0408(5) 0.0166(3) 0.0141(3) 0.0053(3) 0.0036(3)
C9 0.0152(3) 0.0374(5) 0.0119(3) 0.0054(3) 0.0031(2) 0.0029(3)
C10 0.0191(3) 0.0517(6) 0.0094(3) 0.0014(3) 0.0018(2) 0.0047(4)
C11 0.0183(3) 0.0486(6) 0.0119(3) -0.0082(3) 0.0012(2) 0.0012(3)
C12 0.0153(3) 0.0333(5) 0.0138(3) -0.0079(3) 0.0019(2) -0.0003(3)
C13 0.0152(3) 0.0263(4) 0.0111(3) -0.0026(3) 0.0005(2) -0.0010(3)
C14 0.0154(3) 0.0273(4) 0.0106(3) 0.0017(3) 0.0004(2) -0.0002(3)
C15 0.0213(4) 0.0321(5) 0.0214(4) -0.0153(3) 0.0027(3) -0.0007(3)
C16 0.0228(4) 0.0225(4) 0.0292(4) -0.0132(3) 0.0022(3) 0.0020(3)
C17 0.0180(3) 0.0160(3) 0.0243(4) -0.0053(3) 0.0000(3) 0.0005(2)
C18 0.0229(4) 0.0154(4) 0.0345(5) -0.0018(3) -0.0020(3) 0.0041(3)
C19 0.0228(4) 0.0158(4) 0.0304(4) 0.0046(3) -0.0049(3) 0.0020(3)
C20 0.0187(3) 0.0164(3) 0.0191(3) 0.0050(3) -0.0032(2) -0.0007(2)
C21 0.0170(3) 0.0155(3) 0.0145(3) 0.0022(2) 0.0001(2) 0.0014(2)
C22 0.0163(3) 0.0153(3) 0.0165(3) -0.0010(2) 0.0006(2) 0.0012(2)
C23 0.0240(4) 0.0211(4) 0.0173(3) 0.0083(3) -0.0046(3) -0.0029(3)
C24 0.0226(3) 0.0247(4) 0.0116(3) 0.0067(3) -0.0018(2) -0.0053(3)
C25 0.0176(3) 0.0231(4) 0.0094(3) 0.0028(2) -0.0002(2) -0.0038(3)
C26 0.0205(3) 0.0309(4) 0.0103(3) 0.0003(3) 0.0042(2) -0.0043(3)
C27 0.0214(3) 0.0300(4) 0.0129(3) -0.0040(3) 0.0058(2) -0.0001(3)
C28 0.0198(3) 0.0212(4) 0.0114(3) -0.0035(3) 0.0027(2) -0.0002(3)
C29 0.0152(3) 0.0190(3) 0.0109(3) 0.0001(2) 0.0017(2) -0.0012(2)
C30 0.0148(3) 0.0196(3) 0.0115(3) 0.0022(2) 0.0014(2) -0.0010(2)
C31 0.0279(4) 0.0215(4) 0.0193(3) -0.0067(3) 0.0048(3) 0.0036(3)
C32 0.0297(4) 0.0158(4) 0.0238(4) -0.0045(3) 0.0013(3) 0.0018(3)
C33 0.0558(10) 0.0467(8) 0.0219(5) 0.0115(5) -0.0135(6) -0.0285(8)
C34 0.050(4) 0.048(3) 0.022(3) 0.007(3) -0.005(3) -0.017(3)
C35 0.0376(8) 0.0279(8) 0.0216(8) -0.0017(5) 0.0037(6) -0.0097(6)
C36 0.0260(5) 0.0446(7) 0.0194(4) -0.0004(4) -0.0025(4) -0.0130(5)
C37 0.0196(3) 0.0212(4) 0.0216(3) -0.0026(3) 0.0007(3) 0.0000(3)
C38 0.0261(4) 0.0239(4) 0.0208(4) -0.0003(3) 0.0064(3) 0.0060(3)
C39 0.0258(4) 0.0250(4) 0.0165(3) 0.0015(3) 0.0024(3) 0.0031(3)
C40 0.0217(4) 0.0322(5) 0.0232(4) 0.0062(3) -0.0048(3) -0.0056(3)
C41 0.0416(15) 0.0257(9) 0.0200(9) -0.0031(7) -0.0064(8) 0.0073(9)
C42 0.0377(12) 0.0238(8) 0.0178(6) -0.0039(5) -0.0039(6) -0.0043(7)
C43 0.0275(7) 0.0522(13) 0.0326(10) -0.0223(9) 0.0103(7) -0.0078(7)
C44 0.0249(8) 0.0266(7) 0.0406(11) -0.0084(8) -0.0082(7) 0.0059(6)
C45 0.0175(3) 0.0309(5) 0.0316(5) 0.0023(4) 0.0008(3) 0.0013(3)
C46 0.0222(4) 0.0375(6) 0.0289(4) -0.0076(4) 0.0043(3) -0.0043(4)
C47 0.0346(5) 0.0253(5) 0.0337(5) 0.0019(4) 0.0160(4) -0.0002(4)
C48 0.0263(4) 0.0354(5) 0.0275(4) 0.0093(4) 0.0030(3) 0.0058(4)
C49 0.0294(5) 0.0527(7) 0.0204(4) -0.0021(4) -0.0007(3) 0.0101(4)
C50 0.0247(4) 0.0432(6) 0.0220(4) -0.0049(4) 0.0009(3) 0.0057(4)
C51 0.0277(4) 0.0275(5) 0.0303(5) -0.0045(4) 0.0013(3) 0.0059(3)
C52 0.0254(4) 0.0348(5) 0.0194(4) -0.0017(3) -0.0012(3) 0.0087(4)
C53 0.0440(6) 0.0202(4) 0.0292(5) 0.0014(4) -0.0068(4) 0.0008(4)
C54 0.0414(6) 0.0274(5) 0.0270(5) 0.0058(4) 0.0011(4) -0.0013(4)
C55 0.0447(6) 0.0260(5) 0.0268(4) -0.0003(4) 0.0071(4) 0.0044(4)
C56 0.0361(5) 0.0237(4) 0.0213(4) -0.0031(3) -0.0012(3) -0.0060(4)
C44X 0.032(3) 0.025(2) 0.047(3) -0.006(3) -0.008(3) 0.006(2)
C41X 0.021(3) 0.022(3) 0.016(3) -0.006(2) -0.0028(18) 0.0023(19)
C42X 0.034(3) 0.031(3) 0.030(3) -0.010(2) 0.006(2) -0.004(2)
C43X 0.021(2) 0.030(3) 0.050(3) -0.015(3) 0.002(2) -0.0027(17)
O3X 0.034(3) 0.021(3) 0.029(3) -0.003(2) -0.007(2) 0.008(2)
O1X 0.0391(10) 0.0436(7) 0.0203(7) 0.0129(5) -0.0119(6) -0.0224(7)
C33X 0.0558(10) 0.0467(8) 0.0219(5) 0.0115(5) -0.0135(6) -0.0285(8)
C34X 0.0326(8) 0.0322(7) 0.0193(7) 0.0061(5) 0.0024(5) -0.0128(5)
C35X 0.039(3) 0.041(4) 0.019(3) -0.003(3) -0.001(3) -0.013(3)
C36X 0.0260(5) 0.0446(7) 0.0194(4) -0.0004(4) -0.0025(4) -0.0130(5)

loop_
_atom_type_symbol
_atom_type_description
_atom_type_scat_dispersion_real
_atom_type_scat_dispersion_imag
_atom_type_scat_source
C C 0.0007 0.0007 'International Tables Vol C Tables 4.2.6.8 and 6.1.1.4'
H H 0.0000 0.0000 'International Tables Vol C Tables 4.2.6.8 and 6.1.1.4'
Na Na 0.0167 0.0116 'International Tables Vol C Tables 4.2.6.8 and 6.1.1.4'
O O 0.0039 0.0027 'International Tables Vol C Tables 4.2.6.8 and 6.1.1.4'

loop_
_geom_angle_atom_site_label_1
_geom_angle_atom_site_label_2
_geom_angle_atom_site_label_3
_geom_angle
_geom_angle_site_symmetry_1
_geom_angle_site_symmetry_3
_geom_angle_publ_flag
O1 Na1 O3 100.3(6) . . ?
O1 Na1 C20 124.3(5) . . ?
O1 Na1 C21 151.6(6) . . ?
O1 Na1 C23 102.5(5) . . ?
O1 Na1 C24 96.3(4) . . ?
O2 Na1 O1 109.0(6) . . ?
O2 Na1 O3 93.83(12) . . ?
O2 Na1 C20 123.81(3) . . ?
O2 Na1 C21 98.49(3) . . ?
O2 Na1 C23 130.67(3) . . ?
O2 Na1 C24 108.40(3) . . ?
O3 Na1 C20 93.07(12) . . ?
O3 Na1 C21 84.44(11) . . ?
O3 Na1 C23 116.92(12) . . ?
O3 Na1 C24 146.10(12) . . ?
C20 Na1 C21 27.39(2) . . ?
C23 Na1 C20 28.27(3) . . ?
C23 Na1 C21 51.91(2) . . ?
C24 Na1 C20 53.38(3) . . ?
C24 Na1 C21 67.57(3) . . ?
C24 Na1 C23 29.77(3) . . ?
O3X Na1 O2 90.9(5) . . ?
O3X Na1 C20 95.2(6) . . ?
O3X Na1 C21 85.4(6) . . ?
O3X Na1 C23 119.5(6) . . ?
O3X Na1 C24 148.4(6) . . ?
O3X Na1 O1X 104.2(6) . . ?
O1X Na1 O2 113.28(10) . . ?
O1X Na1 C20 118.95(8) . . ?
O1X Na1 C21 146.33(8) . . ?
O1X Na1 C23 96.74(7) . . ?
O1X Na1 C24 91.10(7) . . ?
O4 Na2 O5 96.87(3) . . ?
O4 Na2 O6 98.73(3) . . ?
O4 Na2 C1 91.17(3) . . ?
O4 Na2 C6 119.12(3) . . ?
O4 Na2 C7 132.06(3) . . ?
O4 Na2 C8 114.17(4) . . ?
O5 Na2 O6 102.16(3) . . ?
O5 Na2 C1 94.08(3) . . ?
O5 Na2 C6 95.52(3) . . ?
O5 Na2 C7 115.06(4) . . ?
O5 Na2 C8 144.29(4) . . ?
O6 Na2 C1 159.74(3) . . ?
O6 Na2 C6 135.77(3) . . ?
O6 Na2 C7 107.59(3) . . ?
O6 Na2 C8 90.59(3) . . ?
C6 Na2 C1 28.52(2) . . ?
C7 Na2 C1 53.72(3) . . ?
C7 Na2 C6 29.45(3) . . ?
C7 Na2 C8 29.79(3) . . ?
C8 Na2 C1 69.20(3) . . ?
C8 Na2 C6 54.72(3) . . ?
C33 O1 Na1 132.7(12) . . ?
C36 O1 Na1 110.0(14) . . ?
C36 O1 C33 110.6(17) . . ?
C37 O2 Na1 127.14(6) . . ?
C37 O2 C40 109.70(7) . . ?
C40 O2 Na1 122.72(6) . . ?
C41 O3 Na1 118.3(3) . . ?
C41 O3 C44 106.6(3) . . ?
C44 O3 Na1 123.7(3) . . ?
C45 O4 Na2 116.09(6) . . ?
C45 O4 C48 109.05(8) . . ?
C48 O4 Na2 133.88(6) . . ?
C49 O5 Na2 118.26(6) . . ?
C52 O5 Na2 129.55(6) . . ?
C52 O5 C49 109.62(8) . . ?
C53 O6 Na2 125.14(6) . . ?
C53 O6 C56 108.75(8) . . ?
C56 O6 Na2 123.78(6) . . ?
Na2 C1 H1 67.2 . . ?
C2 C1 Na2 128.71(6) . . ?
C2 C1 H1 118.9 . . ?
C2 C1 C6 122.18(8) . . ?
C6 C1 Na2 75.48(5) . . ?
C6 C1 H1 118.9 . . ?
C1 C2 H2 118.8 . . ?
C1 C2 C3 122.44(8) . . ?
C3 C2 H2 118.8 . . ?
C2 C3 C4 115.26(8) . . ?
C2 C3 C32 124.55(8) . . ?
C4 C3 C32 119.99(8) . . ?
C3 C4 H4 118.8 . . ?
C5 C4 C3 122.40(9) . . ?
C5 C4 H4 118.8 . . ?
C4 C5 H5 118.8 . . ?
C4 C5 C6 122.40(8) . . ?
C6 C5 H5 118.8 . . ?
C1 C6 Na2 75.99(5) . . ?
C1 C6 C7 124.79(9) . . ?
C5 C6 Na2 126.37(6) . . ?
C5 C6 C1 115.10(8) . . ?
C5 C6 C7 119.77(8) . . ?
C7 C6 Na2 67.62(5) . . ?
Na2 C7 H7 117.4 . . ?
C6 C7 Na2 82.94(5) . . ?
C6 C7 H7 114.0 . . ?
C8 C7 Na2 75.50(6) . . ?
C8 C7 C6 132.06(9) . . ?
C8 C7 H7 114.0 . . ?
Na2 C8 H8 99.3 . . ?
C7 C8 Na2 74.71(5) . . ?
C7 C8 H8 114.2 . . ?
C7 C8 C9 131.50(8) . . ?
C9 C8 Na2 97.52(6) . . ?
C9 C8 H8 114.2 . . ?
C10 C9 C8 121.28(8) . . ?
C10 C9 C14 115.35(9) . . ?
C14 C9 C8 123.07(9) . . ?
C9 C10 H10 118.8 . . ?
C11 C10 C9 122.49(8) . . ?
C11 C10 H10 118.8 . . ?
C10 C11 H11 119.1 . . ?
C10 C11 C12 121.88(9) . . ?
C12 C11 H11 119.1 . . ?
C11 C12 C13 115.61(9) . . ?
C11 C12 C15 120.51(8) . . ?
C13 C12 C15 123.64(8) . . ?
C12 C13 H13 118.8 . . ?
C14 C13 C12 122.35(8) . . ?
C14 C13 H13 118.8 . . ?
C9 C14 H14 119.0 . . ?
C13 C14 C9 122.02(8) . . ?
C13 C14 H14 119.0 . . ?
C12 C15 H15 114.5 . . ?
C16 C15 C12 131.03(8) . . ?
C16 C15 H15 114.5 . . ?
C15 C16 H16 114.2 . . ?
C15 C16 C17 131.60(9) . . ?
C17 C16 H16 114.2 . . ?
C18 C17 C16 120.27(8) . . ?
C18 C17 C22 115.26(8) . . ?
C22 C17 C16 124.22(8) . . ?
C17 C18 H18 118.7 . . ?
C19 C18 C17 122.51(8) . . ?
C19 C18 H18 118.7 . . ?
C18 C19 H19 118.8 . . ?
C18 C19 C20 122.35(8) . . ?
C20 C19 H19 118.8 . . ?
C19 C20 Na1 129.26(6) . . ?
C19 C20 C21 115.01(8) . . ?
C19 C20 C23 119.86(8) . . ?
C21 C20 Na1 76.69(5) . . ?
C21 C20 C23 124.82(8) . . ?
C23 C20 Na1 64.98(5) . . ?
Na1 C21 H21 64.6 . . ?
C20 C21 Na1 75.91(5) . . ?
C20 C21 H21 118.8 . . ?
C22 C21 Na1 131.06(6) . . ?
C22 C21 C20 122.43(8) . . ?
C22 C21 H21 118.8 . . ?
C17 C22 H22 118.9 . . ?
C21 C22 C17 122.27(8) . . ?
C21 C22 H22 118.9 . . ?
Na1 C23 H23 115.0 . . ?
C20 C23 Na1 86.75(5) . . ?
C20 C23 H23 114.1 . . ?
C24 C23 Na1 73.28(5) . . ?
C24 C23 C20 131.84(8) . . ?
C24 C23 H23 114.1 . . ?
Na1 C24 H24 94.0 . . ?
C23 C24 Na1 76.95(5) . . ?
C23 C24 H24 114.2 . . ?
C23 C24 C25 131.67(8) . . ?
C25 C24 Na1 99.71(5) . . ?
C25 C24 H24 114.2 . . ?
C24 C25 C30 124.11(8) . . ?
C26 C25 C24 120.31(7) . . ?
C26 C25 C30 115.37(8) . . ?
C25 C26 H26 118.9 . . ?
C27 C26 C25 122.17(8) . . ?
C27 C26 H26 118.9 . . ?
C26 C27 H27 118.9 . . ?
C26 C27 C28 122.28(8) . . ?
C28 C27 H27 118.9 . . ?
C27 C28 C31 120.24(8) . . ?
C29 C28 C27 115.31(8) . . ?
C29 C28 C31 124.21(8) . . ?
C28 C29 H29 118.9 . . ?
C30 C29 C28 122.24(7) . . ?
C30 C29 H29 118.9 . . ?
C25 C30 H30 118.9 . . ?
C29 C30 C25 122.14(7) . . ?
C29 C30 H30 118.9 . . ?
C28 C31 H31 114.3 . . ?
C32 C31 C28 131.41(8) . . ?
C32 C31 H31 114.3 . . ?
C3 C32 H32 114.2 . . ?
C31 C32 C3 131.67(8) . . ?
C31 C32 H32 114.2 . . ?
O1 C33 H33A 111.5 . . ?
O1 C33 H33B 111.5 . . ?
H33A C33 H33B 109.3 . . ?
C34 C33 O1 101.2(15) . . ?
C34 C33 H33A 111.5 . . ?
C34 C33 H33B 111.5 . . ?
C33 C34 H34A 112.3 . . ?
C33 C34 H34B 112.3 . . ?
C33 C34 C35X 97.1(13) . . ?
H34A C34 H34B 109.9 . . ?
C35X C34 H34A 112.3 . . ?
C35X C34 H34B 112.3 . . ?
H35A C35 H35B 109.4 . . ?
C34X C35 H35A 111.5 . . ?
C34X C35 H35B 111.5 . . ?
C34X C35 C36X 101.19(16) . . ?
C36X C35 H35A 111.5 . . ?
C36X C35 H35B 111.5 . . ?
O1 C36 H36A 111.1 . . ?
O1 C36 H36B 111.1 . . ?
H36A C36 H36B 109.1 . . ?
C35X C36 O1 103.1(14) . . ?
C35X C36 H36A 111.1 . . ?
C35X C36 H36B 111.1 . . ?
O2 C37 H37A 110.6 . . ?
O2 C37 H37B 110.6 . . ?
O2 C37 C38 105.71(7) . . ?
H37A C37 H37B 108.7 . . ?
C38 C37 H37A 110.6 . . ?
C38 C37 H37B 110.6 . . ?
C37 C38 H38A 111.4 . . ?
C37 C38 H38B 111.4 . . ?
C37 C38 C39 101.88(7) . . ?
H38A C38 H38B 109.3 . . ?
C39 C38 H38A 111.4 . . ?
C39 C38 H38B 111.4 . . ?
C38 C39 H39A 111.3 . . ?
C38 C39 H39B 111.3 . . ?
H39A C39 H39B 109.2 . . ?
C40 C39 C38 102.15(8) . . ?
C40 C39 H39A 111.3 . . ?
C40 C39 H39B 111.3 . . ?
O2 C40 C39 106.00(7) . . ?
O2 C40 H40A 110.5 . . ?
O2 C40 H40B 110.5 . . ?
C39 C40 H40A 110.5 . . ?
C39 C40 H40B 110.5 . . ?
H40A C40 H40B 108.7 . . ?
O3 C41 H41A 110.3 . . ?
O3 C41 H41B 110.3 . . ?
O3 C41 C42 106.9(3) . . ?
H41A C41 H41B 108.6 . . ?
C42 C41 H41A 110.3 . . ?
C42 C41 H41B 110.3 . . ?
C41 C42 H42A 112.0 . . ?
C41 C42 H42B 112.0 . . ?
C41 C42 C43 98.9(2) . . ?
H42A C42 H42B 109.7 . . ?
C43 C42 H42A 112.0 . . ?
C43 C42 H42B 112.0 . . ?
C42 C43 H43A 111.3 . . ?
C42 C43 H43B 111.3 . . ?
H43A C43 H43B 109.2 . . ?
C44 C43 C42 102.29(17) . . ?
C44 C43 H43A 111.3 . . ?
C44 C43 H43B 111.3 . . ?
O3 C44 C43 106.3(2) . . ?
O3 C44 H44A 110.5 . . ?
O3 C44 H44B 110.5 . . ?
C43 C44 H44A 110.5 . . ?
C43 C44 H44B 110.5 . . ?
H44A C44 H44B 108.7 . . ?
O4 C45 H45A 110.8 . . ?
O4 C45 H45B 110.8 . . ?
O4 C45 C46 104.73(8) . . ?
H45A C45 H45B 108.9 . . ?
C46 C45 H45A 110.8 . . ?
C46 C45 H45B 110.8 . . ?
C45 C46 H46A 111.5 . . ?
C45 C46 H46B 111.5 . . ?
C45 C46 C47 101.56(9) . . ?
H46A C46 H46B 109.3 . . ?
C47 C46 H46A 111.5 . . ?
C47 C46 H46B 111.5 . . ?
C46 C47 H47A 111.1 . . ?
C46 C47 H47B 111.1 . . ?
H47A C47 H47B 109.1 . . ?
C48 C47 C46 103.10(9) . . ?
C48 C47 H47A 111.1 . . ?
C48 C47 H47B 111.1 . . ?
O4 C48 C47 106.76(8) . . ?
O4 C48 H48A 110.4 . . ?
O4 C48 H48B 110.4 . . ?
C47 C48 H48A 110.4 . . ?
C47 C48 H48B 110.4 . . ?
H48A C48 H48B 108.6 . . ?
O5 C49 H49A 110.4 . . ?
O5 C49 H49B 110.4 . . ?
O5 C49 C50 106.60(8) . . ?
H49A C49 H49B 108.6 . . ?
C50 C49 H49A 110.4 . . ?
C50 C49 H49B 110.4 . . ?
C49 C50 H50A 111.2 . . ?
C49 C50 H50B 111.2 . . ?
C49 C50 C51 102.68(9) . . ?
H50A C50 H50B 109.1 . . ?
C51 C50 H50A 111.2 . . ?
C51 C50 H50B 111.2 . . ?
C50 C51 H51A 111.5 . . ?
C50 C51 H51B 111.5 . . ?
H51A C51 H51B 109.3 . . ?
C52 C51 C50 101.54(9) . . ?
C52 C51 H51A 111.5 . . ?
C52 C51 H51B 111.5 . . ?
O5 C52 C51 104.61(8) . . ?
O5 C52 H52A 110.8 . . ?
O5 C52 H52B 110.8 . . ?
C51 C52 H52A 110.8 . . ?
C51 C52 H52B 110.8 . . ?
H52A C52 H52B 108.9 . . ?
O6 C53 H53A 110.2 . . ?
O6 C53 H53B 110.2 . . ?
O6 C53 C54 107.34(9) . . ?
H53A C53 H53B 108.5 . . ?
C54 C53 H53A 110.2 . . ?
C54 C53 H53B 110.2 . . ?
C53 C54 H54A 111.1 . . ?
C53 C54 H54B 111.1 . . ?
C53 C54 C55 103.08(9) . . ?
H54A C54 H54B 109.1 . . ?
C55 C54 H54A 111.1 . . ?
C55 C54 H54B 111.1 . . ?
C54 C55 H55A 111.3 . . ?
C54 C55 H55B 111.3 . . ?
H55A C55 H55B 109.2 . . ?
C56 C55 C54 102.32(9) . . ?
C56 C55 H55A 111.3 . . ?
C56 C55 H55B 111.3 . . ?
O6 C56 C55 104.59(9) . . ?
O6 C56 H56A 110.8 . . ?
O6 C56 H56B 110.8 . . ?
C55 C56 H56A 110.8 . . ?
C55 C56 H56B 110.8 . . ?
H56A C56 H56B 108.9 . . ?
H44C C44X H44D 108.6 . . ?
C43X C44X H44C 110.4 . . ?
C43X C44X H44D 110.4 . . ?
O3X C44X H44C 110.4 . . ?
O3X C44X H44D 110.4 . . ?
O3X C44X C43X 106.8(10) . . ?
H41C C41X H41D 109.6 . . ?
C42X C41X H41C 111.9 . . ?
C42X C41X H41D 111.9 . . ?
O3X C41X H41C 111.9 . . ?
O3X C41X H41D 111.9 . . ?
O3X C41X C42X 99.5(10) . . ?
C41X C42X H42C 110.3 . . ?
C41X C42X H42D 110.3 . . ?
H42C C42X H42D 108.5 . . ?
C43X C42X C41X 107.2(8) . . ?
C43X C42X H42C 110.3 . . ?
C43X C42X H42D 110.3 . . ?
C44X C43X H43C 110.9 . . ?
C44X C43X H43D 110.9 . . ?
C42X C43X C44X 104.1(8) . . ?
C42X C43X H43C 110.9 . . ?
C42X C43X H43D 110.9 . . ?
H43C C43X H43D 109.0 . . ?
C44X O3X Na1 116.6(12) . . ?
C41X O3X Na1 129.6(12) . . ?
C41X O3X C44X 113.1(12) . . ?
C33X O1X Na1 129.77(16) . . ?
C33X O1X C36X 109.2(2) . . ?
C36X O1X Na1 119.12(18) . . ?
O1X C33X H33C 110.3 . . ?
O1X C33X H33D 110.3 . . ?
O1X C33X C34X 107.20(18) . . ?
H33C C33X H33D 108.5 . . ?
C34X C33X H33C 110.3 . . ?
C34X C33X H33D 110.3 . . ?
C35 C34X C33X 103.70(15) . . ?
C35 C34X H34C 111.0 . . ?
C35 C34X H34D 111.0 . . ?
C33X C34X H34C 111.0 . . ?
C33X C34X H34D 111.0 . . ?
H34C C34X H34D 109.0 . . ?
C34 C35X H35C 110.0 . . ?
C34 C35X H35D 110.0 . . ?
C36 C35X C34 108.3(13) . . ?
C36 C35X H35C 110.0 . . ?
C36 C35X H35D 110.0 . . ?
H35C C35X H35D 108.4 . . ?
C35 C36X H36C 111.0 . . ?
C35 C36X H36D 111.0 . . ?
O1X C36X C35 103.94(18) . . ?
O1X C36X H36C 111.0 . . ?
O1X C36X H36D 111.0 . . ?
H36C C36X H36D 109.0 . . ?

loop_
_geom_bond_atom_site_label_1
_geom_bond_atom_site_label_2
_geom_bond_distance
_geom_bond_site_symmetry_2
_geom_bond_publ_flag
Na1 O1 2.31(2) . ?
Na1 O2 2.2819(8) . ?
Na1 O3 2.320(4) . ?
Na1 C20 3.0150(10) . ?
Na1 C21 3.0250(9) . ?
Na1 C23 2.7364(10) . ?
Na1 C24 2.6901(9) . ?
Na1 O3X 2.145(17) . ?
Na1 O1X 2.279(4) . ?
Na2 O4 2.2551(9) . ?
Na2 O5 2.2603(8) . ?
Na2 O6 2.2760(8) . ?
Na2 C1 2.9043(9) . ?
Na2 C6 2.8977(10) . ?
Na2 C7 2.6999(10) . ?
Na2 C8 2.7098(10) . ?
O1 C33 1.52(2) . ?
O1 C36 1.48(3) . ?
O2 C37 1.4445(11) . ?
O2 C40 1.4448(12) . ?
O3 C41 1.445(5) . ?
O3 C44 1.446(4) . ?
O4 C45 1.4376(12) . ?
O4 C48 1.4392(13) . ?
O5 C49 1.4441(13) . ?
O5 C52 1.4400(12) . ?
O6 C53 1.4346(14) . ?
O6 C56 1.4359(12) . ?
C1 H1 0.9500 . ?
C1 C2 1.3758(11) . ?
C1 C6 1.4293(11) . ?
C2 H2 0.9500 . ?
C2 C3 1.4234(12) . ?
C3 C4 1.4242(13) . ?
C3 C32 1.4311(13) . ?
C4 H4 0.9500 . ?
C4 C5 1.3723(15) . ?
C5 H5 0.9500 . ?
C5 C6 1.4279(14) . ?
C6 C7 1.4354(13) . ?
C7 H7 0.9500 . ?
C7 C8 1.3906(16) . ?
C8 H8 0.9500 . ?
C8 C9 1.4307(15) . ?
C9 C10 1.4259(14) . ?
C9 C14 1.4283(11) . ?
C10 H10 0.9500 . ?
C10 C11 1.3722(18) . ?
C11 H11 0.9500 . ?
C11 C12 1.4249(13) . ?
C12 C13 1.4252(12) . ?
C12 C15 1.4311(15) . ?
C13 H13 0.9500 . ?
C13 C14 1.3707(13) . ?
C14 H14 0.9500 . ?
C15 H15 0.9500 . ?
C15 C16 1.3831(16) . ?
C16 H16 0.9500 . ?
C16 C17 1.4302(13) . ?
C17 C18 1.4236(14) . ?
C17 C22 1.4251(12) . ?
C18 H18 0.9500 . ?
C18 C19 1.3725(15) . ?
C19 H19 0.9500 . ?
C19 C20 1.4268(13) . ?
C20 C21 1.4301(11) . ?
C20 C23 1.4302(13) . ?
C21 H21 0.9500 . ?
C21 C22 1.3733(11) . ?
C22 H22 0.9500 . ?
C23 H23 0.9500 . ?
C23 C24 1.3947(14) . ?
C24 H24 0.9500 . ?
C24 C25 1.4272(13) . ?
C25 C26 1.4244(12) . ?
C25 C30 1.4276(11) . ?
C26 H26 0.9500 . ?
C26 C27 1.3728(14) . ?
C27 H27 0.9500 . ?
C27 C28 1.4255(12) . ?
C28 C29 1.4254(11) . ?
C28 C31 1.4283(13) . ?
C29 H29 0.9500 . ?
C29 C30 1.3725(11) . ?
C30 H30 0.9500 . ?
C31 H31 0.9500 . ?
C31 C32 1.3823(14) . ?
C32 H32 0.9500 . ?
C33 H33A 0.9900 . ?
C33 H33B 0.9900 . ?
C33 C34 1.39(2) . ?
C34 H34A 0.9900 . ?
C34 H34B 0.9900 . ?
C34 C35X 1.69(2) . ?
C35 H35A 0.9900 . ?
C35 H35B 0.9900 . ?
C35 C34X 1.507(3) . ?
C35 C36X 1.546(2) . ?
C36 H36A 0.9900 . ?
C36 H36B 0.9900 . ?
C36 C35X 1.185(17) . ?
C37 H37A 0.9900 . ?
C37 H37B 0.9900 . ?
C37 C38 1.5165(14) . ?
C38 H38A 0.9900 . ?
C38 H38B 0.9900 . ?
C38 C39 1.5297(13) . ?
C39 H39A 0.9900 . ?
C39 H39B 0.9900 . ?
C39 C40 1.5164(14) . ?
C40 H40A 0.9900 . ?
C40 H40B 0.9900 . ?
C41 H41A 0.9900 . ?
C41 H41B 0.9900 . ?
C41 C42 1.485(5) . ?
C42 H42A 0.9900 . ?
C42 H42B 0.9900 . ?
C42 C43 1.522(3) . ?
C43 H43A 0.9900 . ?
C43 H43B 0.9900 . ?
C43 C44 1.509(3) . ?
C44 H44A 0.9900 . ?
C44 H44B 0.9900 . ?
C45 H45A 0.9900 . ?
C45 H45B 0.9900 . ?
C45 C46 1.5089(16) . ?
C46 H46A 0.9900 . ?
C46 H46B 0.9900 . ?
C46 C47 1.5272(17) . ?
C47 H47A 0.9900 . ?
C47 H47B 0.9900 . ?
C47 C48 1.5213(17) . ?
C48 H48A 0.9900 . ?
C48 H48B 0.9900 . ?
C49 H49A 0.9900 . ?
C49 H49B 0.9900 . ?
C49 C50 1.5149(15) . ?
C50 H50A 0.9900 . ?
C50 H50B 0.9900 . ?
C50 C51 1.5329(16) . ?
C51 H51A 0.9900 . ?
C51 H51B 0.9900 . ?
C51 C52 1.5168(14) . ?
C52 H52A 0.9900 . ?
C52 H52B 0.9900 . ?
C53 H53A 0.9900 . ?
C53 H53B 0.9900 . ?
C53 C54 1.5242(17) . ?
C54 H54A 0.9900 . ?
C54 H54B 0.9900 . ?
C54 C55 1.5246(16) . ?
C55 H55A 0.9900 . ?
C55 H55B 0.9900 . ?
C55 C56 1.5078(16) . ?
C56 H56A 0.9900 . ?
C56 H56B 0.9900 . ?
C44X H44C 0.9900 . ?
C44X H44D 0.9900 . ?
C44X C43X 1.462(12) . ?
C44X O3X 1.45(2) . ?
C41X H41C 0.9900 . ?
C41X H41D 0.9900 . ?
C41X C42X 1.675(17) . ?
C41X O3X 1.40(2) . ?
C42X H42C 0.9900 . ?
C42X H42D 0.9900 . ?
C42X C43X 1.458(13) . ?
C43X H43C 0.9900 . ?
C43X H43D 0.9900 . ?
O1X C33X 1.430(3) . ?
O1X C36X 1.448(3) . ?
C33X H33C 0.9900 . ?
C33X H33D 0.9900 . ?
C33X C34X 1.521(2) . ?
C34X H34C 0.9900 . ?
C34X H34D 0.9900 . ?
C35X H35C 0.9900 . ?
C35X H35D 0.9900 . ?
C36X H36C 0.9900 . ?
C36X H36D 0.9900 . ?

loop_
_geom_torsion_atom_site_label_1
_geom_torsion_atom_site_label_2
_geom_torsion_atom_site_label_3
_geom_torsion_atom_site_label_4
_geom_torsion
_geom_torsion_site_symmetry_1
_geom_torsion_site_symmetry_2
_geom_torsion_site_symmetry_3
_geom_torsion_site_symmetry_4
_geom_torsion_publ_flag
Na1 O1 C33 C34 -129(2) . . . . ?
Na1 O1 C36 C35X 168.8(12) . . . . ?
Na1 O2 C37 C38 173.43(6) . . . . ?
Na1 O2 C40 C39 162.51(6) . . . . ?
Na1 O3 C41 C42 168.7(3) . . . . ?
Na1 O3 C44 C43 -138.7(2) . . . . ?
Na1 C20 C21 C22 -130.01(8) . . . . ?
Na1 C20 C23 C24 -64.05(9) . . . . ?
Na1 C21 C22 C17 -100.88(9) . . . . ?
Na1 C23 C24 C25 -91.46(9) . . . . ?
Na1 C24 C25 C26 84.40(7) . . . . ?
Na1 C24 C25 C30 -101.16(7) . . . . ?
Na1 O1X C33X C34X -160.1(3) . . . . ?
Na1 O1X C36X C35 139.9(2) . . . . ?
Na2 O4 C45 C46 143.02(7) . . . . ?
Na2 O4 C48 C47 -163.06(7) . . . . ?
Na2 O5 C49 C50 -163.34(8) . . . . ?
Na2 O5 C52 C51 -175.45(7) . . . . ?
Na2 O6 C53 C54 154.42(8) . . . . ?
Na2 O6 C56 C55 -134.15(8) . . . . ?
Na2 C1 C2 C3 -98.00(9) . . . . ?
Na2 C1 C6 C5 123.93(7) . . . . ?
Na2 C1 C6 C7 -49.37(8) . . . . ?
Na2 C6 C7 C8 -63.15(10) . . . . ?
Na2 C7 C8 C9 -86.52(10) . . . . ?
Na2 C8 C9 C10 85.43(8) . . . . ?
Na2 C8 C9 C14 -101.18(8) . . . . ?
O1 C33 C34 C35X -32.2(16) . . . . ?
O1 C36 C35X C34 -34.6(18) . . . . ?
O2 C37 C38 C39 32.28(9) . . . . ?
O3 C41 C42 C43 -40.6(4) . . . . ?
O4 C45 C46 C47 38.02(10) . . . . ?
O5 C49 C50 C51 -23.29(13) . . . . ?
O6 C53 C54 C55 -14.94(13) . . . . ?
C1 C2 C3 C4 4.34(12) . . . . ?
C1 C2 C3 C32 179.29(8) . . . . ?
C1 C6 C7 Na2 52.78(8) . . . . ?
C1 C6 C7 C8 -10.37(16) . . . . ?
C2 C1 C6 Na2 -126.89(8) . . . . ?
C2 C1 C6 C5 -2.96(12) . . . . ?
C2 C1 C6 C7 -176.26(8) . . . . ?
C2 C3 C4 C5 -4.12(13) . . . . ?
C2 C3 C32 C31 19.32(17) . . . . ?
C3 C4 C5 C6 0.38(15) . . . . ?
C4 C3 C32 C31 -165.95(10) . . . . ?
C4 C5 C6 Na2 93.94(10) . . . . ?
C4 C5 C6 C1 3.19(13) . . . . ?
C4 C5 C6 C7 176.85(9) . . . . ?
C5 C6 C7 Na2 -120.22(8) . . . . ?
C5 C6 C7 C8 176.63(9) . . . . ?
C6 C1 C2 C3 -0.84(13) . . . . ?
C6 C7 C8 Na2 66.14(10) . . . . ?
C6 C7 C8 C9 -20.37(17) . . . . ?
C7 C8 C9 C10 161.64(10) . . . . ?
C7 C8 C9 C14 -24.97(15) . . . . ?
C8 C9 C10 C11 178.27(8) . . . . ?
C8 C9 C14 C13 -177.66(8) . . . . ?
C9 C10 C11 C12 -0.33(14) . . . . ?
C10 C9 C14 C13 -3.91(12) . . . . ?
C10 C11 C12 C13 -4.22(12) . . . . ?
C10 C11 C12 C15 -178.79(8) . . . . ?
C11 C12 C13 C14 4.71(12) . . . . ?
C11 C12 C15 C16 -167.21(10) . . . . ?
C12 C13 C14 C9 -0.65(12) . . . . ?
C12 C15 C16 C17 19.91(18) . . . . ?
C13 C12 C15 C16 18.68(15) . . . . ?
C14 C9 C10 C11 4.40(12) . . . . ?
C15 C12 C13 C14 179.09(8) . . . . ?
C15 C16 C17 C18 -166.96(10) . . . . ?
C15 C16 C17 C22 19.15(16) . . . . ?
C16 C17 C18 C19 -177.74(9) . . . . ?
C16 C17 C22 C21 178.13(8) . . . . ?
C17 C18 C19 C20 -0.29(15) . . . . ?
C18 C17 C22 C21 3.97(12) . . . . ?
C18 C19 C20 Na1 96.32(10) . . . . ?
C18 C19 C20 C21 3.26(13) . . . . ?
C18 C19 C20 C23 177.07(9) . . . . ?
C19 C20 C21 Na1 127.39(7) . . . . ?
C19 C20 C21 C22 -2.62(12) . . . . ?
C19 C20 C23 Na1 -122.50(8) . . . . ?
C19 C20 C23 C24 173.45(9) . . . . ?
C20 C21 C22 C17 -1.03(13) . . . . ?
C20 C23 C24 Na1 69.61(10) . . . . ?
C20 C23 C24 C25 -21.85(16) . . . . ?
C21 C20 C23 Na1 50.66(8) . . . . ?
C21 C20 C23 C24 -13.39(15) . . . . ?
C22 C17 C18 C19 -3.33(13) . . . . ?
C23 C20 C21 Na1 -46.06(8) . . . . ?
C23 C20 C21 C22 -176.07(8) . . . . ?
C23 C24 C25 C26 165.52(9) . . . . ?
C23 C24 C25 C30 -20.04(14) . . . . ?
C24 C25 C26 C27 -179.34(8) . . . . ?
C24 C25 C30 C29 179.91(7) . . . . ?
C25 C26 C27 C28 -0.36(13) . . . . ?
C26 C25 C30 C29 -5.40(11) . . . . ?
C26 C27 C28 C29 -5.39(12) . . . . ?
C26 C27 C28 C31 -179.99(8) . . . . ?
C27 C28 C29 C30 5.74(11) . . . . ?
C27 C28 C31 C32 -167.94(10) . . . . ?
C28 C29 C30 C25 -0.36(12) . . . . ?
C28 C31 C32 C3 17.59(19) . . . . ?
C29 C28 C31 C32 17.97(16) . . . . ?
C30 C25 C26 C27 5.75(12) . . . . ?
C31 C28 C29 C30 -179.91(8) . . . . ?
C32 C3 C4 C5 -179.32(9) . . . . ?
C33 O1 C36 C35X 13.4(19) . . . . ?
C33 C34 C35X C36 48(2) . . . . ?
C36 O1 C33 C34 18.4(19) . . . . ?
C37 O2 C40 C39 -10.33(10) . . . . ?
C37 C38 C39 C40 -37.53(9) . . . . ?
C38 C39 C40 O2 30.06(10) . . . . ?
C40 O2 C37 C38 -14.13(10) . . . . ?
C41 O3 C44 C43 3.9(4) . . . . ?
C41 C42 C43 C44 41.2(3) . . . . ?
C42 C43 C44 O3 -28.9(3) . . . . ?
C44 O3 C41 C42 23.8(5) . . . . ?
C45 O4 C48 C47 4.77(11) . . . . ?
C45 C46 C47 C48 -34.31(10) . . . . ?
C46 C47 C48 O4 19.12(11) . . . . ?
C48 O4 C45 C46 -27.24(11) . . . . ?
C49 O5 C52 C51 23.41(12) . . . . ?
C49 C50 C51 C52 36.26(11) . . . . ?
C50 C51 C52 O5 -36.87(11) . . . . ?
C52 O5 C49 C50 0.22(14) . . . . ?
C53 O6 C56 C55 29.25(12) . . . . ?
C53 C54 C55 C56 31.45(12) . . . . ?
C54 C55 C56 O6 -37.56(11) . . . . ?
C56 O6 C53 C54 -8.70(12) . . . . ?
C41X C42X C43X C44X 20.8(11) . . . . ?
C42X C41X O3X Na1 155.1(14) . . . . ?
C42X C41X O3X C44X -15.4(18) . . . . ?
C43X C44X O3X Na1 -141.5(10) . . . . ?
C43X C44X O3X C41X 30.3(18) . . . . ?
O3X C44X C43X C42X -30.3(13) . . . . ?
O3X C41X C42X C43X -4.0(14) . . . . ?
O1X C33X C34X C35 20.8(3) . . . . ?
C33X O1X C36X C35 -25.8(3) . . . . ?
C34X C35 C36X O1X 37.5(3) . . . . ?
C36X C35 C34X C33X -34.9(2) . . . . ?
C36X O1X C33X C34X 3.5(4) . . . . ?
